data_4120105
loop_
_publ_author_name
'Xi-Yan Dong'
'Bo Li'
'Bin-Bin Ma'
'Shi-Jun Li'
'Ming-Ming Dong'
'Yan-Yan Zhu'
'Shuang-Quan Zang'
'You Song'
'Hong-Wei Hou'
'Thomas. C. W. Mak'

_publ_section_title
;
 Ferroelectric Switchable Behavior through Fast Reversible De/adsorption
 of Water Spirals in a Chiral 3D Metal-Organic Framework
;
_journal_name_full 'Journal of the American Chemical Society'
_journal_page_first 10214
_journal_page_last 10217
_journal_paper_doi 10.1021/ja403449k
_journal_volume 135
_journal_year 2013
_chemical_absolute_configuration ad
_chemical_formula_sum 'C25 H21 Co2 N3 O9'
_chemical_formula_weight 625.31
_chemical_name_systematic
; 
 ? 
;
_space_group_IT_number 169
_symmetry_cell_setting hexagonal
_symmetry_space_group_name_Hall 'P 61'
_symmetry_space_group_name_H-M 'P 61'
_atom_sites_solution_hydrogens geom
_atom_sites_solution_primary direct
_atom_sites_solution_secondary difmap
_audit_creation_method SHELXL-97
_cell_angle_alpha 90.00
_cell_angle_beta 90.00
_cell_angle_gamma 120.00
_cell_formula_units_Z 6
_cell_length_a 15.8831(4)
_cell_length_b 15.8831(4)
_cell_length_c 21.3791(9)
_cell_measurement_temperature 323
_cell_volume 4670.8(3)
_computing_structure_refinement 'SHELXL-97 (Sheldrick, 1997)'
_computing_structure_solution 'SHELXS-97 (Sheldrick, 1990)'
_diffrn_ambient_temperature 323
_diffrn_measured_fraction_theta_full 0.999
_diffrn_measured_fraction_theta_max 0.999
_diffrn_radiation_monochromator graphite
_diffrn_radiation_source 'fine-focus sealed tube'
_diffrn_radiation_type MoK\a
_diffrn_radiation_wavelength 0.71073
_diffrn_reflns_av_R_equivalents 0.0622
_diffrn_reflns_av_sigmaI/netI 0.0425
_diffrn_reflns_limit_h_max 18
_diffrn_reflns_limit_h_min -18
_diffrn_reflns_limit_k_max 18
_diffrn_reflns_limit_k_min -18
_diffrn_reflns_limit_l_max 25
_diffrn_reflns_limit_l_min -24
_diffrn_reflns_number 32867
_diffrn_reflns_theta_full 24.99
_diffrn_reflns_theta_max 24.99
_diffrn_reflns_theta_min 2.56
_exptl_absorpt_coefficient_mu 1.114
_exptl_absorpt_correction_T_max 0.8247
_exptl_absorpt_correction_T_min 0.8079
_exptl_absorpt_correction_type multi-scan
_exptl_absorpt_process_details SADABS
_exptl_crystal_colour red
_exptl_crystal_density_diffrn 1.334
_exptl_crystal_description block
_exptl_crystal_F_000 1908
_exptl_crystal_size_max 0.20
_exptl_crystal_size_mid 0.18
_exptl_crystal_size_min 0.18
_refine_diff_density_max 0.217
_refine_diff_density_min -0.211
_refine_diff_density_rms 0.047
_refine_ls_abs_structure_details 'Flack H D (1983), Acta Cryst. A39, 876-881'
_refine_ls_abs_structure_Flack 0.000(10)
_refine_ls_extinction_method none
_refine_ls_goodness_of_fit_ref 1.085
_refine_ls_hydrogen_treatment constr
_refine_ls_matrix_type full
_refine_ls_number_parameters 353
_refine_ls_number_reflns 5475
_refine_ls_number_restraints 2
_refine_ls_restrained_S_all 1.088
_refine_ls_R_factor_all 0.0350
_refine_ls_R_factor_gt 0.0307
_refine_ls_shift/su_max 0.001
_refine_ls_shift/su_mean 0.000
_refine_ls_structure_factor_coef Fsqd
_refine_ls_weighting_details 'calc w=1/[\s^2^(Fo^2^)+(0.0321P)^2^+0.1800P] where P=(Fo^2^+2Fc^2^)/3'
_refine_ls_weighting_scheme calc
_refine_ls_wR_factor_gt 0.0680
_refine_ls_wR_factor_ref 0.0701
_reflns_number_gt 5116
_reflns_number_total 5475
_reflns_threshold_expression >2sigma(I)
_cod_data_source_file ja403449k_si_002_2.cif
_cod_data_source_block 918164
_cod_database_code 4120105

loop_
_symmetry_equiv_pos_as_xyz
'x, y, z'
'-y, x-y, z+1/3'
'-x+y, -x, z+2/3'
'-x, -y, z+1/2'
'y, -x+y, z+5/6'
'x-y, x, z+1/6'

loop_
_atom_site_label
_atom_site_type_symbol
_atom_site_fract_x
_atom_site_fract_y
_atom_site_fract_z
_atom_site_U_iso_or_equiv
_atom_site_adp_type
_atom_site_occupancy
_atom_site_symmetry_multiplicity
_atom_site_calc_flag
_atom_site_refinement_flags
Co1 Co 0.29525(3) 0.85161(3) 0.036968(17) 0.02046(10) Uani 1 1 d U
Co2 Co 0.48236(3) 0.97205(3) 0.141583(16) 0.01872(10) Uani 1 1 d .
N1 N 0.42818(19) 0.94171(18) 0.23934(11) 0.0239(6) Uani 1 1 d .
N2 N 0.2243(2) 0.93165(19) 0.02075(13) 0.0330(7) Uani 1 1 d .
N3 N 0.0252(2) 1.39412(19) -0.00171(12) 0.0302(6) Uani 1 1 d .
O1 O 0.33781(14) 0.91753(15) 0.12389(9) 0.0241(5) Uani 1 1 d .
O2 O 0.20831(19) 0.9049(2) 0.17358(12) 0.0525(7) Uani 1 1 d .
O3 O 0.48567(16) 1.10523(15) 0.16691(10) 0.0289(5) Uani 1 1 d .
O4 O 0.43587(18) 1.16950(17) 0.24094(11) 0.0363(6) Uani 1 1 d .
O5 O 0.22467(17) 0.58969(15) 0.38368(10) 0.0372(6) Uani 1 1 d .
O6 O 0.16973(15) 0.63473(14) 0.46578(9) 0.0266(5) Uani 1 1 d .
O7 O 0.46243(16) 0.96309(16) 0.55615(9) 0.0331(6) Uani 1 1 d .
O8 O 0.58429(15) 1.04414(16) 0.48918(10) 0.0334(5) Uani 1 1 d .
O1W O 0.24981(19) 0.77885(18) -0.05486(11) 0.0454(6) Uani 1 1 d U
H1WB H 0.1997 0.7225 -0.0549 0.068 Uiso 1 1 d R
H1WA H 0.2927 0.7743 -0.0760 0.068 Uiso 1 1 d R
C1 C 0.3154(2) 0.7512(2) 0.41472(13) 0.0210(6) Uani 1 1 d .
C2 C 0.3602(2) 0.8180(2) 0.46331(13) 0.0235(7) Uani 1 1 d .
H2 H 0.3338 0.8037 0.5033 0.028 Uiso 1 1 calc R
C3 C 0.4450(2) 0.9065(2) 0.45152(13) 0.0208(6) Uani 1 1 d .
C4 C 0.4814(2) 0.9292(2) 0.39099(13) 0.0221(7) Uani 1 1 d .
H4 H 0.5377 0.9880 0.3834 0.026 Uiso 1 1 calc R
C5 C 0.4352(2) 0.8657(2) 0.34165(13) 0.0212(6) Uani 1 1 d .
C6 C 0.3552(2) 0.7765(2) 0.35485(13) 0.0229(7) Uani 1 1 d .
H6 H 0.3268 0.7316 0.3226 0.027 Uiso 1 1 calc R
C7 C 0.4718(2) 0.8930(2) 0.27536(13) 0.0235(7) Uani 1 1 d .
H7A H 0.5418 0.9358 0.2766 0.028 Uiso 1 1 calc R
H7B H 0.4591 0.8345 0.2532 0.028 Uiso 1 1 calc R
C8 C 0.3222(2) 0.8801(3) 0.23164(16) 0.0390(9) Uani 1 1 d .
H8A H 0.2901 0.8884 0.2678 0.047 Uiso 1 1 calc R
H8B H 0.3057 0.8125 0.2303 0.047 Uiso 1 1 calc R
C9 C 0.2836(2) 0.9031(2) 0.17270(15) 0.0290(7) Uani 1 1 d .
C10 C 0.4523(3) 1.0355(2) 0.26874(15) 0.0381(9) Uani 1 1 d .
H10A H 0.5145 1.0620 0.2898 0.046 Uiso 1 1 calc R
H10B H 0.4035 1.0244 0.3000 0.046 Uiso 1 1 calc R
C11 C 0.4571(2) 1.1090(2) 0.22116(14) 0.0249(7) Uani 1 1 d .
C12 C 0.2294(2) 0.6501(2) 0.42271(13) 0.0215(6) Uani 1 1 d .
C13 C 0.5011(2) 0.9773(2) 0.50360(14) 0.0239(7) Uani 1 1 d .
C14 C 0.2784(3) 1.0281(3) 0.02595(19) 0.0464(10) Uani 1 1 d .
H14 H 0.3448 1.0554 0.0328 0.056 Uiso 1 1 calc R
C15 C 0.2406(3) 1.0886(3) 0.0216(2) 0.0538(11) Uani 1 1 d .
H15 H 0.2812 1.1555 0.0250 0.065 Uiso 1 1 calc R
C16 C 0.1412(3) 1.0498(3) 0.01213(19) 0.0474(9) Uani 1 1 d .
C17 C 0.0859(3) 0.9502(3) 0.0077(2) 0.0521(11) Uani 1 1 d .
H17 H 0.0191 0.9209 0.0016 0.063 Uiso 1 1 calc R
C18 C 0.1293(3) 0.8936(3) 0.0125(2) 0.0443(9) Uani 1 1 d .
H18 H 0.0905 0.8264 0.0098 0.053 Uiso 1 1 calc R
C19 C 0.0972(3) 1.1115(3) 0.0071(2) 0.0577(12) Uani 1 1 d .
H19 H 0.0314 1.0811 -0.0029 0.069 Uiso 1 1 calc R
C20 C 0.1421(3) 1.2055(3) 0.0155(2) 0.0623(12) Uani 1 1 d .
H20 H 0.2077 1.2351 0.0259 0.075 Uiso 1 1 calc R
C21 C 0.1011(3) 1.2693(3) 0.0105(2) 0.0503(10) Uani 1 1 d .
C22 C 0.1584(3) 1.3677(3) 0.0152(3) 0.0677(14) Uani 1 1 d .
H22 H 0.2246 1.3949 0.0231 0.081 Uiso 1 1 calc R
C23 C 0.1185(3) 1.4271(3) 0.0084(2) 0.0550(12) Uani 1 1 d .
H23 H 0.1596 1.4940 0.0111 0.066 Uiso 1 1 calc R
C24 C -0.0311(3) 1.2986(3) -0.0034(2) 0.0559(12) Uani 1 1 d .
H24 H -0.0975 1.2732 -0.0090 0.067 Uiso 1 1 calc R
C25 C 0.0024(3) 1.2345(3) 0.0028(3) 0.0727(15) Uani 1 1 d .
H25 H -0.0408 1.1679 0.0018 0.087 Uiso 1 1 calc R

loop_
_atom_site_aniso_label
_atom_site_aniso_U_11
_atom_site_aniso_U_22
_atom_site_aniso_U_33
_atom_site_aniso_U_23
_atom_site_aniso_U_13
_atom_site_aniso_U_12
Co1 0.0199(2) 0.0171(2) 0.02368(19) 0.00115(16) -0.00225(16) 0.00871(17)
Co2 0.0197(2) 0.0185(2) 0.01705(18) 0.00128(15) 0.00007(15) 0.00888(18)
N1 0.0297(15) 0.0193(13) 0.0214(13) 0.0018(10) 0.0029(11) 0.0113(12)
N2 0.0366(17) 0.0254(15) 0.0416(17) -0.0040(12) -0.0088(13) 0.0189(13)
N3 0.0325(16) 0.0295(16) 0.0343(15) 0.0043(12) 0.0020(12) 0.0199(14)
O1 0.0220(11) 0.0249(12) 0.0233(11) -0.0014(8) 0.0011(9) 0.0103(10)
O2 0.0370(15) 0.082(2) 0.0506(16) -0.0051(14) 0.0035(12) 0.0385(15)
O3 0.0396(13) 0.0237(12) 0.0263(12) 0.0014(9) 0.0013(10) 0.0180(11)
O4 0.0521(16) 0.0316(13) 0.0360(13) 0.0016(10) 0.0059(11) 0.0289(12)
O5 0.0385(14) 0.0181(12) 0.0379(13) -0.0073(10) 0.0125(11) 0.0013(11)
O6 0.0249(11) 0.0207(11) 0.0273(11) 0.0006(9) 0.0074(9) 0.0063(9)
O7 0.0324(13) 0.0364(14) 0.0179(12) -0.0067(9) -0.0004(9) 0.0077(11)
O8 0.0251(13) 0.0304(13) 0.0262(11) -0.0055(9) -0.0014(9) 0.0000(11)
O1W 0.0458(15) 0.0439(16) 0.0309(11) -0.0058(10) -0.0023(11) 0.0108(13)
C1 0.0209(16) 0.0206(16) 0.0183(14) 0.0004(12) -0.0017(12) 0.0078(13)
C2 0.0277(17) 0.0231(16) 0.0157(14) -0.0014(12) 0.0017(12) 0.0097(14)
C3 0.0239(16) 0.0163(15) 0.0182(14) 0.0003(11) -0.0015(12) 0.0071(13)
C4 0.0222(17) 0.0158(15) 0.0207(15) -0.0007(11) 0.0014(12) 0.0039(13)
C5 0.0250(16) 0.0187(16) 0.0195(14) 0.0004(12) 0.0004(12) 0.0105(13)
C6 0.0321(18) 0.0183(15) 0.0152(14) -0.0037(11) -0.0017(12) 0.0103(14)
C7 0.0303(17) 0.0229(16) 0.0187(15) 0.0007(12) 0.0005(13) 0.0143(14)
C8 0.029(2) 0.055(2) 0.0292(18) 0.0116(17) 0.0078(15) 0.0177(18)
C9 0.0231(18) 0.0273(18) 0.0318(17) -0.0043(14) 0.0017(14) 0.0090(15)
C10 0.066(3) 0.035(2) 0.0245(17) -0.0009(14) 0.0035(16) 0.0330(19)
C11 0.0302(18) 0.0193(16) 0.0260(16) -0.0039(13) -0.0026(13) 0.0130(14)
C12 0.0210(16) 0.0195(16) 0.0198(14) 0.0012(13) -0.0023(13) 0.0070(13)
C13 0.0300(18) 0.0201(17) 0.0217(16) -0.0031(13) -0.0036(13) 0.0126(15)
C14 0.041(2) 0.032(2) 0.072(3) -0.0007(19) -0.007(2) 0.0235(19)
C15 0.057(3) 0.032(2) 0.084(3) -0.003(2) -0.007(2) 0.031(2)
C16 0.058(3) 0.052(3) 0.053(2) 0.0012(19) -0.0030(19) 0.043(2)
C17 0.042(2) 0.054(3) 0.075(3) -0.008(2) -0.018(2) 0.035(2)
C18 0.040(2) 0.037(2) 0.060(2) -0.0060(18) -0.0114(18) 0.0224(19)
C19 0.064(3) 0.054(3) 0.077(3) 0.002(2) -0.004(2) 0.046(3)
C20 0.061(3) 0.066(3) 0.085(3) 0.007(3) -0.001(2) 0.051(3)
C21 0.055(3) 0.050(3) 0.066(3) 0.008(2) 0.006(2) 0.042(2)
C22 0.036(2) 0.052(3) 0.126(4) 0.007(3) -0.005(3) 0.031(2)
C23 0.036(2) 0.033(2) 0.101(4) 0.004(2) -0.001(2) 0.0218(19)
C24 0.042(2) 0.039(2) 0.094(4) -0.004(2) -0.013(2) 0.026(2)
C25 0.062(3) 0.036(2) 0.132(5) -0.004(3) -0.011(3) 0.033(2)

loop_
_atom_type_symbol
_atom_type_description
_atom_type_scat_dispersion_real
_atom_type_scat_dispersion_imag
_atom_type_scat_source
C C 0.0033 0.0016 'International Tables Vol C Tables 4.2.6.8 and 6.1.1.4'
H H 0.0000 0.0000 'International Tables Vol C Tables 4.2.6.8 and 6.1.1.4'
N N 0.0061 0.0033 'International Tables Vol C Tables 4.2.6.8 and 6.1.1.4'
O O 0.0106 0.0060 'International Tables Vol C Tables 4.2.6.8 and 6.1.1.4'
Co Co 0.3494 0.9721 'International Tables Vol C Tables 4.2.6.8 and 6.1.1.4'

loop_
_geom_angle_atom_site_label_1
_geom_angle_atom_site_label_2
_geom_angle_atom_site_label_3
_geom_angle
_geom_angle_site_symmetry_1
_geom_angle_site_symmetry_3
O5 Co1 O8 89.13(10) 3_564 4_674
O5 Co1 O1 92.16(8) 3_564 .
O8 Co1 O1 95.79(8) 4_674 .
O5 Co1 O4 88.47(10) 3_564 5_454
O8 Co1 O4 171.93(9) 4_674 5_454
O1 Co1 O4 91.99(8) . 5_454
O5 Co1 N2 178.54(11) 3_564 .
O8 Co1 N2 89.74(10) 4_674 .
O1 Co1 N2 88.88(9) . .
O4 Co1 N2 92.52(11) 5_454 .
O5 Co1 O1W 86.90(9) 3_564 .
O8 Co1 O1W 84.79(9) 4_674 .
O1 Co1 O1W 178.89(9) . .
O4 Co1 O1W 87.39(9) 5_454 .
N2 Co1 O1W 92.07(10) . .
O1 Co2 O7 98.90(8) . 4_674
O1 Co2 N3 176.85(9) . 6_765
O7 Co2 N3 84.24(9) 4_674 6_765
O1 Co2 O6 90.62(8) . 3_564
O7 Co2 O6 104.11(9) 4_674 3_564
N3 Co2 O6 88.40(9) 6_765 3_564
O1 Co2 O3 86.19(8) . .
O7 Co2 O3 86.38(9) 4_674 .
N3 Co2 O3 94.24(10) 6_765 .
O6 Co2 O3 169.40(8) 3_564 .
O1 Co2 N1 81.42(9) . .
O7 Co2 N1 164.41(10) 4_674 .
N3 Co2 N1 95.61(10) 6_765 .
O6 Co2 N1 91.46(9) 3_564 .
O3 Co2 N1 78.07(9) . .
C8 N1 C10 110.5(3) . .
C8 N1 C7 112.8(2) . .
C10 N1 C7 110.5(2) . .
C8 N1 Co2 103.25(18) . .
C10 N1 Co2 107.71(18) . .
C7 N1 Co2 111.70(18) . .
C18 N2 C14 117.8(3) . .
C18 N2 Co1 125.2(2) . .
C14 N2 Co1 116.5(2) . .
C23 N3 C24 116.2(3) . .
C23 N3 Co2 121.4(2) . 5_464
C24 N3 Co2 122.0(2) . 5_464
C9 O1 Co2 115.56(18) . .
C9 O1 Co1 127.69(19) . .
Co2 O1 Co1 113.17(9) . .
C11 O3 Co2 116.43(19) . .
C11 O4 Co1 134.3(2) . 6_665
C12 O5 Co1 138.3(2) . 2_665
C12 O6 Co2 126.27(18) . 2_665
C13 O7 Co2 131.3(2) . 4_675
C13 O8 Co1 136.0(2) . 4_675
Co1 O1W H1WB 116.1 . .
Co1 O1W H1WA 116.8 . .
H1WB O1W H1WA 106.2 . .
C6 C1 C2 118.5(3) . .
C6 C1 C12 116.7(3) . .
C2 C1 C12 124.7(3) . .
C3 C2 C1 119.8(3) . .
C3 C2 H2 120.1 . .
C1 C2 H2 120.1 . .
C4 C3 C2 119.7(3) . .
C4 C3 C13 118.5(3) . .
C2 C3 C13 121.8(3) . .
C5 C4 C3 121.3(3) . .
C5 C4 H4 119.4 . .
C3 C4 H4 119.4 . .
C6 C5 C4 118.1(3) . .
C6 C5 C7 120.8(3) . .
C4 C5 C7 121.1(3) . .
C5 C6 C1 122.4(3) . .
C5 C6 H6 118.8 . .
C1 C6 H6 118.8 . .
N1 C7 C5 115.0(2) . .
N1 C7 H7A 108.5 . .
C5 C7 H7A 108.5 . .
N1 C7 H7B 108.5 . .
C5 C7 H7B 108.5 . .
H7A C7 H7B 107.5 . .
N1 C8 C9 113.3(3) . .
N1 C8 H8A 108.9 . .
C9 C8 H8A 108.9 . .
N1 C8 H8B 108.9 . .
C9 C8 H8B 108.9 . .
H8A C8 H8B 107.7 . .
O2 C9 O1 125.7(3) . .
O2 C9 C8 120.9(3) . .
O1 C9 C8 113.4(3) . .
N1 C10 C11 112.1(3) . .
N1 C10 H10A 109.2 . .
C11 C10 H10A 109.2 . .
N1 C10 H10B 109.2 . .
C11 C10 H10B 109.2 . .
H10A C10 H10B 107.9 . .
O4 C11 O3 126.5(3) . .
O4 C11 C10 116.0(3) . .
O3 C11 C10 117.5(3) . .
O5 C12 O6 126.4(3) . .
O5 C12 C1 114.7(3) . .
O6 C12 C1 119.0(3) . .
O7 C13 O8 126.3(3) . .
O7 C13 C3 118.3(3) . .
O8 C13 C3 115.4(3) . .
N2 C14 C15 122.9(4) . .
N2 C14 H14 118.5 . .
C15 C14 H14 118.5 . .
C14 C15 C16 119.9(4) . .
C14 C15 H15 120.0 . .
C16 C15 H15 120.0 . .
C17 C16 C15 116.7(4) . .
C17 C16 C19 121.3(4) . .
C15 C16 C19 122.0(4) . .
C16 C17 C18 120.2(4) . .
C16 C17 H17 119.9 . .
C18 C17 H17 119.9 . .
N2 C18 C17 122.4(4) . .
N2 C18 H18 118.8 . .
C17 C18 H18 118.8 . .
C20 C19 C16 125.7(4) . .
C20 C19 H19 117.1 . .
C16 C19 H19 117.1 . .
C19 C20 C21 127.3(5) . .
C19 C20 H20 116.4 . .
C21 C20 H20 116.4 . .
C22 C21 C25 116.1(3) . .
C22 C21 C20 121.1(4) . .
C25 C21 C20 122.8(4) . .
C21 C22 C23 120.2(4) . .
C21 C22 H22 119.9 . .
C23 C22 H22 119.9 . .
N3 C23 C22 123.6(4) . .
N3 C23 H23 118.2 . .
C22 C23 H23 118.2 . .
N3 C24 C25 124.0(4) . .
N3 C24 H24 118.0 . .
C25 C24 H24 118.0 . .
C24 C25 C21 119.8(4) . .
C24 C25 H25 120.1 . .
C21 C25 H25 120.1 . .

loop_
_geom_bond_atom_site_label_1
_geom_bond_atom_site_label_2
_geom_bond_distance
_geom_bond_site_symmetry_2
Co1 O5 2.030(2) 3_564
Co1 O8 2.068(2) 4_674
Co1 O1 2.0734(19) .
Co1 O4 2.096(2) 5_454
Co1 N2 2.107(3) .
Co1 O1W 2.208(2) .
Co2 O1 2.043(2) .
Co2 O7 2.065(2) 4_674
Co2 N3 2.132(3) 6_765
Co2 O6 2.136(2) 3_564
Co2 O3 2.158(2) .
Co2 N1 2.219(2) .
N1 C8 1.474(4) .
N1 C10 1.480(4) .
N1 C7 1.486(4) .
N2 C18 1.327(4) .
N2 C14 1.335(4) .
N3 C23 1.319(5) .
N3 C24 1.322(5) .
N3 Co2 2.132(3) 5_464
O1 C9 1.298(4) .
O2 C9 1.211(4) .
O3 C11 1.258(4) .
O4 C11 1.241(4) .
O4 Co1 2.096(2) 6_665
O5 C12 1.246(4) .
O5 Co1 2.030(2) 2_665
O6 C12 1.255(3) .
O6 Co2 2.136(2) 2_665
O7 C13 1.246(4) .
O7 Co2 2.065(2) 4_675
O8 C13 1.251(4) .
O8 Co1 2.068(2) 4_675
O1W H1WB 0.8500 .
O1W H1WA 0.8500 .
C1 C6 1.395(4) .
C1 C2 1.399(4) .
C1 C12 1.509(4) .
C2 C3 1.399(4) .
C2 H2 0.9300 .
C3 C4 1.389(4) .
C3 C13 1.516(4) .
C4 C5 1.388(4) .
C4 H4 0.9300 .
C5 C6 1.378(4) .
C5 C7 1.511(4) .
C6 H6 0.9300 .
C7 H7A 0.9700 .
C7 H7B 0.9700 .
C8 C9 1.523(5) .
C8 H8A 0.9700 .
C8 H8B 0.9700 .
C10 C11 1.521(4) .
C10 H10A 0.9700 .
C10 H10B 0.9700 .
C14 C15 1.367(5) .
C14 H14 0.9300 .
C15 C16 1.393(5) .
C15 H15 0.9300 .
C16 C17 1.376(6) .
C16 C19 1.465(5) .
C17 C18 1.384(5) .
C17 H17 0.9300 .
C18 H18 0.9300 .
C19 C20 1.306(6) .
C19 H19 0.9300 .
C20 C21 1.458(5) .
C20 H20 0.9300 .
C21 C22 1.363(6) .
C21 C25 1.386(6) .
C22 C23 1.384(5) .
C22 H22 0.9300 .
C23 H23 0.9300 .
C24 C25 1.370(5) .
C24 H24 0.9300 .
C25 H25 0.9300 .

loop_
_geom_hbond_atom_site_label_D
_geom_hbond_atom_site_label_H
_geom_hbond_atom_site_label_A
_geom_hbond_distance_DH
_geom_hbond_distance_HA
_geom_hbond_distance_DA
_geom_hbond_angle_DHA
_geom_hbond_site_symmetry_A
O1W H1WB O3 0.85 1.96 2.693(3) 143.1 5_454

loop_
_geom_torsion_atom_site_label_1
_geom_torsion_atom_site_label_2
_geom_torsion_atom_site_label_3
_geom_torsion_atom_site_label_4
_geom_torsion
_geom_torsion_site_symmetry_1
O1 Co2 N1 C8 13.4(2) .
O7 Co2 N1 C8 105.8(4) 4_674
N3 Co2 N1 C8 -165.6(2) 6_765
O6 Co2 N1 C8 -77.0(2) 3_564
O3 Co2 N1 C8 101.3(2) .
O1 Co2 N1 C10 -103.6(2) .
O7 Co2 N1 C10 -11.2(5) 4_674
N3 Co2 N1 C10 77.5(2) 6_765
O6 Co2 N1 C10 166.0(2) 3_564
O3 Co2 N1 C10 -15.7(2) .
O1 Co2 N1 C7 134.9(2) .
O7 Co2 N1 C7 -132.8(3) 4_674
N3 Co2 N1 C7 -44.1(2) 6_765
O6 Co2 N1 C7 44.46(19) 3_564
O3 Co2 N1 C7 -137.2(2) .
O8 Co1 N2 C18 147.3(3) 4_674
O1 Co1 N2 C18 -116.9(3) .
O4 Co1 N2 C18 -25.0(3) 5_454
O1W Co1 N2 C18 62.5(3) .
O8 Co1 N2 C14 -40.2(3) 4_674
O1 Co1 N2 C14 55.6(3) .
O4 Co1 N2 C14 147.5(3) 5_454
O1W Co1 N2 C14 -125.0(3) .
O7 Co2 O1 C9 -155.5(2) 4_674
O6 Co2 O1 C9 100.1(2) 3_564
O3 Co2 O1 C9 -69.8(2) .
N1 Co2 O1 C9 8.7(2) .
O7 Co2 O1 Co1 44.13(11) 4_674
O6 Co2 O1 Co1 -60.25(10) 3_564
O3 Co2 O1 Co1 129.86(10) .
N1 Co2 O1 Co1 -151.64(11) .
O5 Co1 O1 C9 -110.0(3) 3_564
O8 Co1 O1 C9 160.7(2) 4_674
O4 Co1 O1 C9 -21.4(3) 5_454
N2 Co1 O1 C9 71.0(3) .
O5 Co1 O1 Co2 47.48(12) 3_564
O8 Co1 O1 Co2 -41.87(12) 4_674
O4 Co1 O1 Co2 136.02(11) 5_454
N2 Co1 O1 Co2 -131.49(12) .
O1 Co2 O3 C11 81.3(2) .
O7 Co2 O3 C11 -179.6(2) 4_674
N3 Co2 O3 C11 -95.6(2) 6_765
O6 Co2 O3 C11 8.5(6) 3_564
N1 Co2 O3 C11 -0.8(2) .
C6 C1 C2 C3 -2.2(4) .
C12 C1 C2 C3 174.2(3) .
C1 C2 C3 C4 3.0(4) .
C1 C2 C3 C13 -174.5(3) .
C2 C3 C4 C5 0.0(5) .
C13 C3 C4 C5 177.6(3) .
C3 C4 C5 C6 -3.9(5) .
C3 C4 C5 C7 176.6(3) .
C4 C5 C6 C1 4.8(5) .
C7 C5 C6 C1 -175.7(3) .
C2 C1 C6 C5 -1.8(5) .
C12 C1 C6 C5 -178.5(3) .
C8 N1 C7 C5 -61.6(3) .
C10 N1 C7 C5 62.7(3) .
Co2 N1 C7 C5 -177.37(19) .
C6 C5 C7 N1 89.6(3) .
C4 C5 C7 N1 -90.9(3) .
C10 N1 C8 C9 83.6(3) .
C7 N1 C8 C9 -152.1(3) .
Co2 N1 C8 C9 -31.4(3) .
Co2 O1 C9 O2 152.4(3) .
Co1 O1 C9 O2 -50.6(5) .
Co2 O1 C9 C8 -29.1(3) .
Co1 O1 C9 C8 127.9(2) .
N1 C8 C9 O2 -138.8(3) .
N1 C8 C9 O1 42.6(4) .
C8 N1 C10 C11 -83.7(3) .
C7 N1 C10 C11 150.7(3) .
Co2 N1 C10 C11 28.4(3) .
Co1 O4 C11 O3 -5.2(5) 6_665
Co1 O4 C11 C10 171.6(2) 6_665
Co2 O3 C11 O4 -165.5(3) .
Co2 O3 C11 C10 17.8(4) .
N1 C10 C11 O4 150.6(3) .
N1 C10 C11 O3 -32.3(4) .
Co1 O5 C12 O6 -12.4(5) 2_665
Co1 O5 C12 C1 168.9(2) 2_665
Co2 O6 C12 O5 -13.3(4) 2_665
Co2 O6 C12 C1 165.30(19) 2_665
C6 C1 C12 O5 24.9(4) .
C2 C1 C12 O5 -151.5(3) .
C6 C1 C12 O6 -153.8(3) .
C2 C1 C12 O6 29.7(4) .
Co2 O7 C13 O8 -7.7(5) 4_675
Co2 O7 C13 C3 170.6(2) 4_675
Co1 O8 C13 O7 10.2(5) 4_675
Co1 O8 C13 C3 -168.1(2) 4_675
C4 C3 C13 O7 171.0(3) .
C2 C3 C13 O7 -11.5(5) .
C4 C3 C13 O8 -10.6(4) .
C2 C3 C13 O8 167.0(3) .
C18 N2 C14 C15 -1.6(6) .
Co1 N2 C14 C15 -174.7(3) .
N2 C14 C15 C16 0.8(7) .
C14 C15 C16 C17 0.2(7) .
C14 C15 C16 C19 -180.0(4) .
C15 C16 C17 C18 -0.3(6) .
C19 C16 C17 C18 179.9(4) .
C14 N2 C18 C17 1.5(6) .
Co1 N2 C18 C17 173.9(3) .
C16 C17 C18 N2 -0.6(7) .
C17 C16 C19 C20 174.3(5) .
C15 C16 C19 C20 -5.5(8) .
C16 C19 C20 C21 179.5(4) .
C19 C20 C21 C22 -174.3(5) .
C19 C20 C21 C25 7.9(8) .
C25 C21 C22 C23 -4.0(7) .
C20 C21 C22 C23 178.0(5) .
C24 N3 C23 C22 1.9(7) .
Co2 N3 C23 C22 -170.9(4) 5_464
C21 C22 C23 N3 1.2(8) .
C23 N3 C24 C25 -2.1(7) .
Co2 N3 C24 C25 170.6(4) 5_464
N3 C24 C25 C21 -0.8(8) .
C22 C21 C25 C24 3.9(7) .
C20 C21 C25 C24 -178.2(5) .
